data_7115029
loop_
_publ_author_name
'Tani, Keita'
'Tohda, Yasuo'
'Takemura, Hiroyuki'
'Ohkita, Hideo'
'Ito, Shinzaburo'
'Yamamoto, Masahide'

_publ_section_title
;
 Synthesis and photophysical properties of [3.3](3,9)carbazolophanes
;
_journal_issue 19
_journal_name_full 'Chemical Communications'
_journal_page_first 1914
_journal_paper_doi 10.1039/b104101k
_journal_year 2001
_chemical_formula_sum 'C33 H27 N4'
_chemical_formula_weight 479.60
_chemical_melting_point 543.6(5)
_chemical_name_common syn-[3.3](3,9)carbazolophane
_space_group_IT_number 14
_symmetry_cell_setting monoclinic
_symmetry_Int_Tables_number 14
_symmetry_space_group_name_Hall '-P 2ybc'
_symmetry_space_group_name_H-M 'P 1 21/c 1'
_audit_creation_date 'Tue Sep 13 10:50:12 2000'
_audit_creation_method 'from TEXRAY.INF file'
_cell_angle_alpha 90
_cell_angle_beta 92.14(3)
_cell_angle_gamma 90
_cell_formula_units_Z 4
_cell_length_a 14.035(5)
_cell_length_b 11.706(4)
_cell_length_c 15.041(4)
_cell_measurement_reflns_used 25
_cell_measurement_temperature 293.2
_cell_measurement_theta_max 12.4
_cell_measurement_theta_min 11.1
_cell_volume 2469.4(14)
_computing_cell_refinement 'Rigaku/AFC Diffractometer Control'
_computing_data_collection 'Rigaku/AFC Diffractometer Control'
_computing_data_reduction teXsan
_computing_publication_material teXsan
_computing_structure_refinement teXsan
_computing_structure_solution SIR88
_diffrn_ambient_temperature 293.2
_diffrn_measurement_device_type 'Rigaku AFC7R'
_diffrn_measurement_method \w-2\q
_diffrn_orient_matrix_UB_11 -0.06310
_diffrn_orient_matrix_UB_12 -0.03471
_diffrn_orient_matrix_UB_13 0.01309
_diffrn_orient_matrix_UB_21 0.02320
_diffrn_orient_matrix_UB_22 -0.01566
_diffrn_orient_matrix_UB_23 0.06248
_diffrn_orient_matrix_UB_31 -0.02387
_diffrn_orient_matrix_UB_32 0.07647
_diffrn_orient_matrix_UB_33 0.01874
_diffrn_radiation_detector 'scintillation counter'
_diffrn_radiation_monochromator graphite
_diffrn_radiation_source 'Rigaku rotating anode'
_diffrn_radiation_type 'Mo K\a'
_diffrn_radiation_wavelength 0.7107
_diffrn_reflns_av_R_equivalents 0.046
_diffrn_reflns_av_sigmaI/netI 0.216
_diffrn_reflns_limit_h_max 18
_diffrn_reflns_limit_h_min 0
_diffrn_reflns_limit_k_max 15
_diffrn_reflns_limit_k_min 0
_diffrn_reflns_limit_l_max 19
_diffrn_reflns_limit_l_min -19
_diffrn_reflns_number 5906
_diffrn_reflns_reduction_process 'Lp corrections applied'
_diffrn_reflns_theta_max 27.50
_diffrn_reflns_theta_min 2.02
_diffrn_standards_decay_% 0.50
_diffrn_standards_interval_count 150
_diffrn_standards_number 3
_exptl_absorpt_coefficient_mu 0.077
_exptl_absorpt_correction_T_max 1.000
_exptl_absorpt_correction_T_min 0.789
_exptl_absorpt_correction_type refdelf
_exptl_absorpt_process_details '(Walker & Stuart, 1983)'
_exptl_crystal_colour pale
_exptl_crystal_density_diffrn 1.290
_exptl_crystal_density_method 'not measured'
_exptl_crystal_description column
_exptl_crystal_F_000 1012.00
_exptl_crystal_size_max 0.400
_exptl_crystal_size_mid 0.200
_exptl_crystal_size_min 0.200
_refine_diff_density_max 0.14
_refine_diff_density_min -0.12
_refine_ls_extinction_coef 0.0014(1)
_refine_ls_extinction_method 'Zachariasen(1967) type 2 Gaussian isotropic'
_refine_ls_goodness_of_fit_ref 1.360
_refine_ls_hydrogen_treatment refxyz
_refine_ls_matrix_type full
_refine_ls_number_constraints 0
_refine_ls_number_parameters 416
_refine_ls_number_reflns 1675
_refine_ls_number_restraints 0
_refine_ls_R_factor_all 0.0369
_refine_ls_R_factor_gt 0.0369
_refine_ls_shift/su_max 0.0020
_refine_ls_shift/su_mean 0.0000
_refine_ls_structure_factor_coef F
_refine_ls_weighting_details 'w = 1/[\s^2^(Fo) + 0.00001|Fo|^2^]'
_refine_ls_weighting_scheme calc
_refine_ls_wR_factor_gt 0.0264
_refine_ls_wR_factor_ref 0.0264
_reflns_number_gt 1675
_reflns_number_total 5680
_reflns_threshold_expression >2.0sigma(I)
_cod_data_source_file b104101k.txt
_cod_data_source_block syn-[3.3](3,9)carbazolophane
_cod_depositor_comments
;
The following automatic conversions were performed:

'_chemical_melting_point' value '270-271 C' was changed to '543.6(5)'
- it was converted from degrees Celsius(C) to Kelvins(K), the average
value was taken and precision was estimated.

Automatic conversion script
Id: cif_fix_values 2281 2013-09-26 08:29:07Z andrius 

The following automatic conversions were performed:
'_reflns_observed_expression' tag replaced with
'_reflns_threshold_expression' tag as specified in the replacement
file
'cod-tools/trunk/perl-scripts/inputs/replacement_tags.lst'.

'_atom_site_calc_flags'
tag replaced with '_atom_site_calc_flag' tag as specified in the
replacement file
'cod-tools/trunk/perl-scripts/inputs/replacement_tags.lst'.

'_atom_type_scat_imag'
tag replaced with '_atom_type_scat_dispersion_imag' tag as specified
in the replacement file
'cod-tools/trunk/perl-scripts/inputs/replacement_tags.lst'.

Automatic conversion script
Id: cif_correct_tags 3137 2015-03-23 15:08:43Z antanas 
;
_cod_original_cell_volume 2469(1)
_cod_original_sg_symbol_H-M 'P 21/c       '
_cod_original_formula_sum 'C33 H27 N4 '
_cod_database_code 7115029

loop_
_symmetry_equiv_pos_as_xyz
x,y,z
-x,1/2+y,1/2-z
-x,-y,-z
x,1/2-y,1/2+z

loop_
_atom_site_label
_atom_site_type_symbol
_atom_site_fract_x
_atom_site_fract_y
_atom_site_fract_z
_atom_site_U_iso_or_equiv
_atom_site_adp_type
_atom_site_occupancy
_atom_site_calc_flag
N(1) N 0.2133(2) -0.0065(3) 0.2647(2) 0.051(1) Uani 1.00 d
N(2) N 0.0924(2) -0.0083(3) 0.0767(2) 0.052(1) Uani 1.00 d
N(3) N 0.2289(2) -0.5105(3) 0.1208(2) 0.063(1) Uani 1.00 d
N(4) N 0.0988(3) -0.6100(3) 0.1965(3) 0.106(2) Uani 1.00 d
C(1) C 0.2289(3) -0.1226(4) 0.2561(2) 0.046(1) Uani 1.00 d
C(2) C 0.3176(3) -0.1391(4) 0.2156(2) 0.047(1) Uani 1.00 d
C(3) C 0.3441(3) -0.2500(4) 0.1920(3) 0.054(1) Uani 1.00 d
C(4) C 0.2857(3) -0.3407(4) 0.2115(3) 0.056(1) Uani 1.00 d
C(5) C 0.2031(3) -0.3226(4) 0.2601(3) 0.058(2) Uani 1.00 d
C(6) C 0.1738(3) -0.2145(4) 0.2815(2) 0.053(1) Uani 1.00 d
C(7) C 0.2912(3) 0.0525(4) 0.2338(2) 0.050(1) Uani 1.00 d
C(8) C 0.3575(3) -0.0277(4) 0.2027(2) 0.050(1) Uani 1.00 d
C(9) C 0.4430(3) 0.0119(4) 0.1702(3) 0.064(2) Uani 1.00 d
C(10) C 0.4615(3) 0.1278(5) 0.1693(3) 0.074(2) Uani 1.00 d
C(11) C 0.3947(4) 0.2052(4) 0.2000(3) 0.070(2) Uani 1.00 d
C(12) C 0.3092(3) 0.1698(4) 0.2324(3) 0.057(2) Uani 1.00 d
C(13) C 0.1031(3) -0.1249(4) 0.0634(2) 0.050(1) Uani 1.00 d
C(14) C 0.1844(3) -0.1424(4) 0.0133(2) 0.050(1) Uani 1.00 d
C(15) C 0.2160(3) -0.2540(4) -0.0006(3) 0.059(2) Uani 1.00 d
C(16) C 0.1646(3) -0.3447(4) 0.0315(3) 0.061(2) Uani 1.00 d
C(17) C 0.0780(3) -0.3239(4) 0.0726(3) 0.064(2) Uani 1.00 d
C(18) C 0.0471(3) -0.2150(4) 0.0903(3) 0.056(1) Uani 1.00 d
C(19) C 0.1620(3) 0.0502(4) 0.0310(2) 0.051(1) Uani 1.00 d
C(20) C 0.2211(3) -0.0311(4) -0.0090(2) 0.050(1) Uani 1.00 d
C(21) C 0.2964(3) 0.0076(4) -0.0592(3) 0.067(2) Uani 1.00 d
C(22) C 0.3112(3) 0.1222(5) -0.0697(3) 0.075(2) Uani 1.00 d
C(23) C 0.2513(4) 0.2009(4) -0.0292(3) 0.071(2) Uani 1.00 d
C(24) C 0.1762(3) 0.1659(4) 0.0208(3) 0.062(2) Uani 1.00 d
C(25) C 0.1223(3) 0.0450(4) 0.2894(2) 0.051(1) Uani 1.00 d
C(26) C 0.0690(3) 0.1088(4) 0.2150(3) 0.058(1) Uani 1.00 d
C(27) C 0.0253(3) 0.0446(4) 0.1364(3) 0.058(1) Uani 1.00 d
C(28) C 0.3067(3) -0.4599(4) 0.1783(3) 0.071(2) Uani 1.00 d
C(29) C 0.2051(4) -0.4643(5) 0.0309(3) 0.076(2) Uani 1.00 d
C(30) C 0.1585(3) -0.5626(4) 0.1617(3) 0.070(2) Uani 1.00 d
C(31) C 0.4853(4) 0.1160(4) 0.5041(4) 0.081(2) Uani 1.00 d
C(32) C 0.4482(3) 0.0542(6) 0.4335(3) 0.075(2) Uani 1.00 d
C(33) C 0.4626(4) -0.0608(6) 0.4290(3) 0.076(2) Uani 1.00 d
H(1) H 0.404(2) -0.261(3) 0.160(2) 0.0864 Uiso 1.00 calc
H(2) H 0.168(2) -0.392(3) 0.279(2) 0.0864 Uiso 1.00 calc
H(3) H 0.113(2) -0.200(3) 0.315(2) 0.0864 Uiso 1.00 calc
H(4) H 0.489(3) -0.048(3) 0.145(2) 0.0864 Uiso 1.00 calc
H(5) H 0.520(3) 0.161(3) 0.136(2) 0.0864 Uiso 1.00 calc
H(6) H 0.409(3) 0.292(3) 0.199(2) 0.0864 Uiso 1.00 calc
H(7) H 0.259(3) 0.223(3) 0.256(2) 0.0864 Uiso 1.00 calc
H(8) H 0.279(3) -0.269(3) -0.028(2) 0.0864 Uiso 1.00 calc
H(9) H 0.039(3) -0.390(3) 0.087(2) 0.0864 Uiso 1.00 calc
H(10) H -0.015(2) -0.198(3) 0.121(2) 0.0864 Uiso 1.00 calc
H(11) H 0.334(3) -0.047(3) -0.083(2) 0.0864 Uiso 1.00 calc
H(12) H 0.367(3) 0.159(3) -0.107(2) 0.0864 Uiso 1.00 calc
H(13) H 0.258(3) 0.280(3) -0.037(2) 0.0811 Uiso 1.00 calc
H(14) H 0.132(3) 0.224(3) 0.048(2) 0.0864 Uiso 1.00 calc
H(15) H 0.080(2) -0.022(3) 0.312(2) 0.0864 Uiso 1.00 calc
H(16) H 0.134(2) 0.104(3) 0.342(2) 0.0864 Uiso 1.00 calc
H(17) H 0.114(2) 0.178(3) 0.196(2) 0.0654 Uiso 1.00 calc
H(18) H 0.013(2) 0.153(3) 0.244(2) 0.0654 Uiso 1.00 calc
H(19) H -0.018(2) 0.100(3) 0.101(2) 0.0734 Uiso 1.00 calc
H(20) H -0.021(2) -0.020(3) 0.159(2) 0.0734 Uiso 1.00 calc
H(21) H 0.318(3) -0.517(3) 0.228(2) 0.0864 Uiso 1.00 calc
H(22) H 0.363(3) -0.461(3) 0.140(2) 0.0864 Uiso 1.00 calc
H(23) H 0.272(3) -0.466(3) -0.001(2) 0.0844 Uiso 1.00 calc
H(24) H 0.166(3) -0.522(3) 0.003(2) 0.0844 Uiso 1.00 calc
H(25) H 0.476(3) 0.199(3) 0.511(3) 0.0864 Uiso 1.00 calc
H(26) H 0.411(3) 0.095(3) 0.388(2) 0.0925 Uiso 1.00 calc
H(27) H 0.438(3) -0.107(4) 0.382(2) 0.0929 Uiso 1.00 calc

loop_
_atom_site_aniso_label
_atom_site_aniso_U_11
_atom_site_aniso_U_22
_atom_site_aniso_U_33
_atom_site_aniso_U_12
_atom_site_aniso_U_13
_atom_site_aniso_U_23
N(1) 0.047(2) 0.056(2) 0.051(2) 0.009(2) -0.002(2) -0.003(2)
N(2) 0.048(2) 0.068(3) 0.040(2) 0.010(2) 0.003(2) 0.000(2)
N(3) 0.069(2) 0.050(2) 0.072(3) -0.001(2) 0.014(2) -0.002(2)
N(4) 0.113(4) 0.062(3) 0.145(4) -0.008(3) 0.054(3) -0.002(3)
C(1) 0.046(3) 0.052(3) 0.040(2) 0.007(2) -0.006(2) 0.001(2)
C(2) 0.043(3) 0.051(3) 0.046(2) 0.007(2) -0.006(2) -0.003(2)
C(3) 0.041(3) 0.057(3) 0.064(3) 0.005(3) -0.001(2) -0.003(2)
C(4) 0.049(3) 0.050(3) 0.069(3) 0.010(2) -0.003(2) -0.007(2)
C(5) 0.057(3) 0.055(3) 0.064(3) 0.000(2) 0.003(2) 0.004(2)
C(6) 0.051(3) 0.057(3) 0.051(3) 0.003(3) 0.001(2) -0.003(2)
C(7) 0.044(2) 0.059(3) 0.046(2) 0.004(3) -0.009(2) 0.000(2)
C(8) 0.040(2) 0.057(3) 0.053(3) 0.004(2) -0.005(2) -0.005(2)
C(9) 0.051(3) 0.060(4) 0.080(3) 0.005(3) 0.005(2) -0.001(3)
C(10) 0.065(3) 0.072(4) 0.085(3) -0.012(3) 0.012(3) 0.005(3)
C(11) 0.068(3) 0.063(3) 0.080(3) -0.007(3) -0.005(3) 0.003(3)
C(12) 0.057(3) 0.051(3) 0.063(3) 0.004(2) -0.002(2) 0.001(2)
C(13) 0.048(3) 0.060(3) 0.042(2) 0.012(3) -0.001(2) 0.000(2)
C(14) 0.050(3) 0.062(3) 0.038(2) 0.006(3) 0.003(2) -0.001(2)
C(15) 0.062(3) 0.074(4) 0.041(2) 0.006(3) 0.008(2) -0.001(2)
C(16) 0.069(3) 0.069(3) 0.047(2) 0.008(3) 0.009(2) -0.002(2)
C(17) 0.068(3) 0.067(4) 0.056(3) -0.006(3) 0.004(3) 0.003(3)
C(18) 0.050(3) 0.073(3) 0.046(3) 0.002(3) 0.001(2) 0.005(3)
C(19) 0.048(3) 0.066(4) 0.038(2) 0.004(3) -0.005(2) 0.000(2)
C(20) 0.047(2) 0.064(3) 0.038(2) 0.008(3) 0.000(2) -0.002(2)
C(21) 0.063(3) 0.078(4) 0.060(3) 0.005(3) 0.014(2) 0.003(3)
C(22) 0.071(3) 0.078(4) 0.077(3) -0.004(3) 0.019(3) 0.011(3)
C(23) 0.076(3) 0.064(3) 0.074(3) -0.002(3) 0.003(3) 0.006(3)
C(24) 0.060(3) 0.070(4) 0.057(3) 0.006(3) 0.003(2) 0.000(3)
C(25) 0.047(2) 0.061(3) 0.047(2) 0.013(2) 0.005(2) -0.006(2)
C(26) 0.052(3) 0.064(3) 0.057(3) 0.020(2) 0.004(2) -0.004(2)
C(27) 0.042(2) 0.084(4) 0.049(3) 0.017(2) 0.003(2) -0.007(3)
C(28) 0.060(3) 0.056(3) 0.097(4) 0.005(3) 0.002(3) -0.003(3)
C(29) 0.091(4) 0.074(4) 0.062(3) 0.002(3) 0.019(3) -0.011(3)
C(30) 0.083(4) 0.040(3) 0.088(3) 0.001(3) 0.018(3) -0.004(3)
C(31) 0.088(4) 0.087(4) 0.067(3) 0.016(4) -0.002(3) 0.000(4)
C(32) 0.069(3) 0.100(5) 0.054(3) 0.017(3) -0.003(2) 0.008(3)
C(33) 0.070(3) 0.100(5) 0.059(4) 0.002(3) -0.001(3) -0.014(3)

loop_
_atom_type_symbol
_atom_type_description
_atom_type_scat_dispersion_real
_atom_type_scat_dispersion_imag
_atom_type_scat_source
C C 0.003 0.002
;International Tables for Crystallography
(1992, Vol. C, Tables 4.2.6.8 and 6.1.1.1)
;
H H 0.000 0.000
;International Tables for Crystallography
(1992, Vol. C, Table 6.1.1.2)
;
N N 0.006 0.003
;International Tables for Crystallography
(1992, Vol. C, Tables 4.2.6.8 and 6.1.1.1)
;

loop_
_geom_angle_atom_site_label_1
_geom_angle_atom_site_label_2
_geom_angle_atom_site_label_3
_geom_angle
_geom_angle_site_symmetry_1
_geom_angle_site_symmetry_2
_geom_angle_site_symmetry_3
_geom_angle_publ_flag
C(1) N(1) C(7) 109.2(3) 1_555 1_555 1_555 yes
C(1) N(1) C(25) 124.6(3) 1_555 1_555 1_555 yes
C(7) N(1) C(25) 125.6(3) 1_555 1_555 1_555 yes
C(13) N(2) C(19) 109.3(3) 1_555 1_555 1_555 yes
C(13) N(2) C(27) 125.4(3) 1_555 1_555 1_555 yes
C(19) N(2) C(27) 125.0(4) 1_555 1_555 1_555 yes
C(28) N(3) C(29) 121.3(4) 1_555 1_555 1_555 yes
C(28) N(3) C(30) 117.0(4) 1_555 1_555 1_555 yes
C(29) N(3) C(30) 116.3(4) 1_555 1_555 1_555 yes
N(1) C(1) C(2) 108.6(4) 1_555 1_555 1_555 yes
N(1) C(1) C(6) 130.2(4) 1_555 1_555 1_555 yes
C(2) C(1) C(6) 121.3(4) 1_555 1_555 1_555 yes
C(1) C(2) C(3) 118.8(4) 1_555 1_555 1_555 yes
C(1) C(2) C(8) 106.6(3) 1_555 1_555 1_555 yes
C(3) C(2) C(8) 134.4(4) 1_555 1_555 1_555 yes
C(2) C(3) C(4) 119.6(4) 1_555 1_555 1_555 yes
C(2) C(3) H(1) 118(2) 1_555 1_555 1_555 no
C(4) C(3) H(1) 121(2) 1_555 1_555 1_555 no
C(3) C(4) C(5) 120.1(4) 1_555 1_555 1_555 yes
C(3) C(4) C(28) 121.0(4) 1_555 1_555 1_555 yes
C(5) C(4) C(28) 118.9(4) 1_555 1_555 1_555 yes
C(4) C(5) C(6) 121.3(4) 1_555 1_555 1_555 yes
C(4) C(5) H(2) 116(2) 1_555 1_555 1_555 no
C(6) C(5) H(2) 121(2) 1_555 1_555 1_555 no
C(1) C(6) C(5) 118.5(4) 1_555 1_555 1_555 yes
C(1) C(6) H(3) 119(2) 1_555 1_555 1_555 no
C(5) C(6) H(3) 122(2) 1_555 1_555 1_555 no
N(1) C(7) C(8) 108.5(4) 1_555 1_555 1_555 yes
N(1) C(7) C(12) 129.8(4) 1_555 1_555 1_555 yes
C(8) C(7) C(12) 121.7(4) 1_555 1_555 1_555 yes
C(2) C(8) C(7) 107.1(3) 1_555 1_555 1_555 yes
C(2) C(8) C(9) 134.1(4) 1_555 1_555 1_555 yes
C(7) C(8) C(9) 118.8(4) 1_555 1_555 1_555 yes
C(8) C(9) C(10) 119.7(4) 1_555 1_555 1_555 yes
C(8) C(9) H(4) 117(2) 1_555 1_555 1_555 no
C(10) C(9) H(4) 123(2) 1_555 1_555 1_555 no
C(9) C(10) C(11) 120.3(4) 1_555 1_555 1_555 yes
C(9) C(10) H(5) 121(2) 1_555 1_555 1_555 no
C(11) C(10) H(5) 117(2) 1_555 1_555 1_555 no
C(10) C(11) C(12) 121.9(4) 1_555 1_555 1_555 yes
C(10) C(11) H(6) 119(2) 1_555 1_555 1_555 no
C(12) C(11) H(6) 118(2) 1_555 1_555 1_555 no
C(7) C(12) C(11) 117.5(4) 1_555 1_555 1_555 yes
C(7) C(12) H(7) 118(2) 1_555 1_555 1_555 no
C(11) C(12) H(7) 124(2) 1_555 1_555 1_555 no
N(2) C(13) C(14) 108.3(4) 1_555 1_555 1_555 yes
N(2) C(13) C(18) 129.9(4) 1_555 1_555 1_555 yes
C(14) C(13) C(18) 121.8(4) 1_555 1_555 1_555 yes
C(13) C(14) C(15) 119.0(4) 1_555 1_555 1_555 yes
C(13) C(14) C(20) 107.3(4) 1_555 1_555 1_555 yes
C(15) C(14) C(20) 133.6(4) 1_555 1_555 1_555 yes
C(14) C(15) C(16) 119.6(4) 1_555 1_555 1_555 yes
C(14) C(15) H(8) 120(2) 1_555 1_555 1_555 no
C(16) C(15) H(8) 119(2) 1_555 1_555 1_555 no
C(15) C(16) C(17) 119.5(4) 1_555 1_555 1_555 yes
C(15) C(16) C(29) 120.6(4) 1_555 1_555 1_555 yes
C(17) C(16) C(29) 119.7(4) 1_555 1_555 1_555 yes
C(16) C(17) C(18) 122.0(4) 1_555 1_555 1_555 yes
C(16) C(17) H(9) 117(2) 1_555 1_555 1_555 no
C(18) C(17) H(9) 120(2) 1_555 1_555 1_555 no
C(13) C(18) C(17) 117.5(4) 1_555 1_555 1_555 yes
C(13) C(18) H(10) 119(2) 1_555 1_555 1_555 no
C(17) C(18) H(10) 123(2) 1_555 1_555 1_555 no
N(2) C(19) C(20) 108.2(4) 1_555 1_555 1_555 yes
N(2) C(19) C(24) 130.1(4) 1_555 1_555 1_555 yes
C(20) C(19) C(24) 121.7(4) 1_555 1_555 1_555 yes
C(14) C(20) C(19) 106.7(4) 1_555 1_555 1_555 yes
C(14) C(20) C(21) 134.6(4) 1_555 1_555 1_555 yes
C(19) C(20) C(21) 118.7(4) 1_555 1_555 1_555 yes
C(20) C(21) C(22) 120.1(4) 1_555 1_555 1_555 yes
C(20) C(21) H(11) 116(2) 1_555 1_555 1_555 no
C(22) C(21) H(11) 123(2) 1_555 1_555 1_555 no
C(21) C(22) C(23) 119.9(5) 1_555 1_555 1_555 yes
C(21) C(22) H(12) 125(2) 1_555 1_555 1_555 no
C(23) C(22) H(12) 114(2) 1_555 1_555 1_555 no
C(22) C(23) C(24) 121.6(5) 1_555 1_555 1_555 yes
C(22) C(23) H(13) 121(2) 1_555 1_555 1_555 no
C(24) C(23) H(13) 116(2) 1_555 1_555 1_555 no
C(19) C(24) C(23) 117.9(4) 1_555 1_555 1_555 yes
C(19) C(24) H(14) 121(2) 1_555 1_555 1_555 no
C(23) C(24) H(14) 120(2) 1_555 1_555 1_555 no
N(1) C(25) C(26) 115.0(3) 1_555 1_555 1_555 yes
N(1) C(25) H(15) 106(1) 1_555 1_555 1_555 no
N(1) C(25) H(16) 109(1) 1_555 1_555 1_555 no
C(26) C(25) H(15) 109(2) 1_555 1_555 1_555 no
C(26) C(25) H(16) 106(1) 1_555 1_555 1_555 no
H(15) C(25) H(16) 109(2) 1_555 1_555 1_555 no
C(25) C(26) C(27) 120.4(4) 1_555 1_555 1_555 yes
C(25) C(26) H(17) 106(1) 1_555 1_555 1_555 no
C(25) C(26) H(18) 106(1) 1_555 1_555 1_555 no
C(27) C(26) H(17) 113(1) 1_555 1_555 1_555 no
C(27) C(26) H(18) 106(1) 1_555 1_555 1_555 no
H(17) C(26) H(18) 101(2) 1_555 1_555 1_555 no
N(2) C(27) C(26) 116.0(3) 1_555 1_555 1_555 yes
N(2) C(27) H(19) 109(1) 1_555 1_555 1_555 no
N(2) C(27) H(20) 107(1) 1_555 1_555 1_555 no
C(26) C(27) H(19) 107(1) 1_555 1_555 1_555 no
C(26) C(27) H(20) 109(1) 1_555 1_555 1_555 no
H(19) C(27) H(20) 105(2) 1_555 1_555 1_555 no
N(3) C(28) C(4) 114.3(4) 1_555 1_555 1_555 yes
N(3) C(28) H(21) 104(2) 1_555 1_555 1_555 no
N(3) C(28) H(22) 103(2) 1_555 1_555 1_555 no
C(4) C(28) H(21) 113(2) 1_555 1_555 1_555 no
C(4) C(28) H(22) 111(2) 1_555 1_555 1_555 no
H(21) C(28) H(22) 108(3) 1_555 1_555 1_555 no
N(3) C(29) C(16) 113.9(4) 1_555 1_555 1_555 yes
N(3) C(29) H(23) 103(2) 1_555 1_555 1_555 no
N(3) C(29) H(24) 104(2) 1_555 1_555 1_555 no
C(16) C(29) H(23) 110(2) 1_555 1_555 1_555 no
C(16) C(29) H(24) 116(2) 1_555 1_555 1_555 no
H(23) C(29) H(24) 107(3) 1_555 1_555 1_555 no
N(3) C(30) N(4) 178.4(5) 1_555 1_555 1_555 yes
C(32) C(31) C(33) 119.5(5) 1_555 1_555 3_656 yes
C(32) C(31) H(25) 123(2) 1_555 1_555 1_555 no
C(33) C(31) H(25) 116(2) 3_656 1_555 1_555 no
C(31) C(32) C(33) 120.5(5) 1_555 1_555 1_555 yes
C(31) C(32) H(26) 117(2) 1_555 1_555 1_555 no
C(33) C(32) H(26) 121(2) 1_555 1_555 1_555 no
C(31) C(33) C(32) 120.0(5) 3_656 1_555 1_555 yes
C(31) C(33) H(27) 116(2) 3_656 1_555 1_555 no
C(32) C(33) H(27) 123(2) 1_555 1_555 1_555 no

loop_
_geom_bond_atom_site_label_1
_geom_bond_atom_site_label_2
_geom_bond_distance
_geom_bond_site_symmetry_1
_geom_bond_site_symmetry_2
_geom_bond_publ_flag
N(1) C(1) 1.383(5) 1_555 1_555 yes
N(1) C(7) 1.388(4) 1_555 1_555 yes
N(1) C(25) 1.472(4) 1_555 1_555 yes
N(2) C(13) 1.389(5) 1_555 1_555 yes
N(2) C(19) 1.394(4) 1_555 1_555 yes
N(2) C(27) 1.463(4) 1_555 1_555 yes
N(3) C(28) 1.490(5) 1_555 1_555 yes
N(3) C(29) 1.483(5) 1_555 1_555 yes
N(3) C(30) 1.330(5) 1_555 1_555 yes
N(4) C(30) 1.148(5) 1_555 1_555 yes
C(1) C(2) 1.420(5) 1_555 1_555 yes
C(1) C(6) 1.387(5) 1_555 1_555 yes
C(2) C(3) 1.400(5) 1_555 1_555 yes
C(2) C(8) 1.436(5) 1_555 1_555 yes
C(3) C(4) 1.380(5) 1_555 1_555 yes
C(4) C(5) 1.410(5) 1_555 1_555 yes
C(4) C(28) 1.514(6) 1_555 1_555 yes
C(5) C(6) 1.372(5) 1_555 1_555 yes
C(7) C(8) 1.413(5) 1_555 1_555 yes
C(7) C(12) 1.397(5) 1_555 1_555 yes
C(8) C(9) 1.392(5) 1_555 1_555 yes
C(9) C(10) 1.382(6) 1_555 1_555 yes
C(10) C(11) 1.395(6) 1_555 1_555 yes
C(11) C(12) 1.376(6) 1_555 1_555 yes
C(13) C(14) 1.406(5) 1_555 1_555 yes
C(13) C(18) 1.385(5) 1_555 1_555 yes
C(14) C(15) 1.398(5) 1_555 1_555 yes
C(14) C(20) 1.445(5) 1_555 1_555 yes
C(15) C(16) 1.382(5) 1_555 1_555 yes
C(16) C(17) 1.404(5) 1_555 1_555 yes
C(16) C(29) 1.510(6) 1_555 1_555 yes
C(17) C(18) 1.376(5) 1_555 1_555 yes
C(19) C(20) 1.412(5) 1_555 1_555 yes
C(19) C(24) 1.378(5) 1_555 1_555 yes
C(20) C(21) 1.397(5) 1_555 1_555 yes
C(21) C(22) 1.367(6) 1_555 1_555 yes
C(22) C(23) 1.401(6) 1_555 1_555 yes
C(23) C(24) 1.381(6) 1_555 1_555 yes
C(25) C(26) 1.519(5) 1_555 1_555 yes
C(26) C(27) 1.512(5) 1_555 1_555 yes
C(31) C(32) 1.370(6) 1_555 1_555 yes
C(31) C(33) 1.383(6) 1_555 3_656 yes
C(32) C(33) 1.363(6) 1_555 1_555 yes

loop_
_geom_contact_atom_site_label_1
_geom_contact_atom_site_label_2
_geom_contact_distance
_geom_contact_site_symmetry_1
_geom_contact_site_symmetry_2
N(2) N(2) 3.412(6) 1_555 3_555
N(2) C(27) 3.576(5) 1_555 3_555
N(4) C(26) 3.332(6) 1_555 1_545
N(4) C(27) 3.599(6) 1_555 2_545
C(6) C(15) 3.330(5) 1_555 4_545
C(13) C(27) 3.571(5) 1_555 3_555
C(18) C(24) 3.543(6) 1_555 3_555

loop_
_geom_torsion_atom_site_label_1
_geom_torsion_atom_site_label_2
_geom_torsion_atom_site_label_3
_geom_torsion_atom_site_label_4
_geom_torsion
_geom_torsion_site_symmetry_1
_geom_torsion_site_symmetry_2
_geom_torsion_site_symmetry_3
_geom_torsion_site_symmetry_4
_geom_torsion_publ_flag
N(1) C(1) C(2) C(3) -173.7(3) 1_555 1_555 1_555 1_555 yes
N(1) C(1) C(2) C(8) 2.1(4) 1_555 1_555 1_555 1_555 yes
N(1) C(1) C(6) C(5) 176.1(4) 1_555 1_555 1_555 1_555 yes
N(1) C(7) C(8) C(2) -0.1(4) 1_555 1_555 1_555 1_555 yes
N(1) C(7) C(8) C(9) -178.6(3) 1_555 1_555 1_555 1_555 yes
N(1) C(7) C(12) C(11) 178.1(4) 1_555 1_555 1_555 1_555 yes
N(1) C(25) C(26) C(27) 68.6(5) 1_555 1_555 1_555 1_555 yes
N(2) C(13) C(14) C(15) 173.1(3) 1_555 1_555 1_555 1_555 yes
N(2) C(13) C(14) C(20) -3.5(4) 1_555 1_555 1_555 1_555 yes
N(2) C(13) C(18) C(17) -175.9(4) 1_555 1_555 1_555 1_555 yes
N(2) C(19) C(20) C(14) 0.5(4) 1_555 1_555 1_555 1_555 yes
N(2) C(19) C(20) C(21) 179.7(3) 1_555 1_555 1_555 1_555 yes
N(2) C(19) C(24) C(23) -179.4(4) 1_555 1_555 1_555 1_555 yes
N(2) C(27) C(26) C(25) -68.1(5) 1_555 1_555 1_555 1_555 yes
N(3) C(28) C(4) C(3) -120.7(4) 1_555 1_555 1_555 1_555 yes
N(3) C(28) C(4) C(5) 56.8(5) 1_555 1_555 1_555 1_555 yes
N(3) C(29) C(16) C(15) 111.7(5) 1_555 1_555 1_555 1_555 yes
N(3) C(29) C(16) C(17) -62.3(6) 1_555 1_555 1_555 1_555 yes
N(4) C(30) N(3) C(28) -102(19) 1_555 1_555 1_555 1_555 yes
N(4) C(30) N(3) C(29) 103(19) 1_555 1_555 1_555 1_555 yes
C(1) N(1) C(7) C(8) 1.4(4) 1_555 1_555 1_555 1_555 yes
C(1) N(1) C(7) C(12) -177.3(4) 1_555 1_555 1_555 1_555 yes
C(1) N(1) C(25) C(26) -109.5(4) 1_555 1_555 1_555 1_555 yes
C(1) C(2) C(3) C(4) -2.6(6) 1_555 1_555 1_555 1_555 yes
C(1) C(2) C(8) C(7) -1.2(4) 1_555 1_555 1_555 1_555 yes
C(1) C(2) C(8) C(9) 176.9(4) 1_555 1_555 1_555 1_555 yes
C(1) C(6) C(5) C(4) -1.7(6) 1_555 1_555 1_555 1_555 yes
C(2) C(1) N(1) C(7) -2.2(4) 1_555 1_555 1_555 1_555 yes
C(2) C(1) N(1) C(25) 169.1(3) 1_555 1_555 1_555 1_555 yes
C(2) C(1) C(6) C(5) -5.2(6) 1_555 1_555 1_555 1_555 yes
C(2) C(3) C(4) C(5) -4.1(6) 1_555 1_555 1_555 1_555 yes
C(2) C(3) C(4) C(28) 173.4(4) 1_555 1_555 1_555 1_555 yes
C(2) C(8) C(7) C(12) 178.7(3) 1_555 1_555 1_555 1_555 yes
C(2) C(8) C(9) C(10) -177.7(4) 1_555 1_555 1_555 1_555 yes
C(3) C(2) C(1) C(6) 7.3(5) 1_555 1_555 1_555 1_555 yes
C(3) C(2) C(8) C(7) 173.5(4) 1_555 1_555 1_555 1_555 yes
C(3) C(2) C(8) C(9) -8.3(8) 1_555 1_555 1_555 1_555 yes
C(3) C(4) C(5) C(6) 6.4(6) 1_555 1_555 1_555 1_555 yes
C(4) C(3) C(2) C(8) -176.8(4) 1_555 1_555 1_555 1_555 yes
C(4) C(28) N(3) C(29) 68.3(5) 1_555 1_555 1_555 1_555 yes
C(4) C(28) N(3) C(30) -84.8(5) 1_555 1_555 1_555 1_555 yes
C(6) C(1) N(1) C(7) 176.7(4) 1_555 1_555 1_555 1_555 yes
C(6) C(1) N(1) C(25) -12.0(6) 1_555 1_555 1_555 1_555 yes
C(6) C(1) C(2) C(8) -176.9(3) 1_555 1_555 1_555 1_555 yes
C(6) C(5) C(4) C(28) -171.1(4) 1_555 1_555 1_555 1_555 yes
C(7) N(1) C(25) C(26) 60.3(5) 1_555 1_555 1_555 1_555 yes
C(7) C(8) C(9) C(10) 0.3(6) 1_555 1_555 1_555 1_555 yes
C(7) C(12) C(11) C(10) 0.2(7) 1_555 1_555 1_555 1_555 yes
C(8) C(7) N(1) C(25) -169.7(3) 1_555 1_555 1_555 1_555 yes
C(8) C(7) C(12) C(11) -0.5(6) 1_555 1_555 1_555 1_555 yes
C(8) C(9) C(10) C(11) -0.6(7) 1_555 1_555 1_555 1_555 yes
C(9) C(8) C(7) C(12) 0.2(6) 1_555 1_555 1_555 1_555 yes
C(9) C(10) C(11) C(12) 0.4(7) 1_555 1_555 1_555 1_555 yes
C(12) C(7) N(1) C(25) 11.6(6) 1_555 1_555 1_555 1_555 yes
C(13) N(2) C(19) C(20) -2.7(4) 1_555 1_555 1_555 1_555 yes
C(13) N(2) C(19) C(24) 176.0(4) 1_555 1_555 1_555 1_555 yes
C(13) N(2) C(27) C(26) 114.6(4) 1_555 1_555 1_555 1_555 yes
C(13) C(14) C(15) C(16) 2.9(6) 1_555 1_555 1_555 1_555 yes
C(13) C(14) C(20) C(19) 1.8(4) 1_555 1_555 1_555 1_555 yes
C(13) C(14) C(20) C(21) -177.1(4) 1_555 1_555 1_555 1_555 yes
C(13) C(18) C(17) C(16) 2.1(6) 1_555 1_555 1_555 1_555 yes
C(14) C(13) N(2) C(19) 3.9(4) 1_555 1_555 1_555 1_555 yes
C(14) C(13) N(2) C(27) -170.4(3) 1_555 1_555 1_555 1_555 yes
C(14) C(13) C(18) C(17) 5.2(6) 1_555 1_555 1_555 1_555 yes
C(14) C(15) C(16) C(17) 4.1(6) 1_555 1_555 1_555 1_555 yes
C(14) C(15) C(16) C(29) -169.9(4) 1_555 1_555 1_555 1_555 yes
C(14) C(20) C(19) C(24) -178.4(4) 1_555 1_555 1_555 1_555 yes
C(14) C(20) C(21) C(22) 178.2(4) 1_555 1_555 1_555 1_555 yes
C(15) C(14) C(13) C(18) -7.8(6) 1_555 1_555 1_555 1_555 yes
C(15) C(14) C(20) C(19) -174.1(4) 1_555 1_555 1_555 1_555 yes
C(15) C(14) C(20) C(21) 7.0(8) 1_555 1_555 1_555 1_555 yes
C(15) C(16) C(17) C(18) -6.7(6) 1_555 1_555 1_555 1_555 yes
C(16) C(15) C(14) C(20) 178.4(4) 1_555 1_555 1_555 1_555 yes
C(16) C(29) N(3) C(28) -66.3(5) 1_555 1_555 1_555 1_555 yes
C(16) C(29) N(3) C(30) 86.9(5) 1_555 1_555 1_555 1_555 yes
C(18) C(13) N(2) C(19) -175.1(4) 1_555 1_555 1_555 1_555 yes
C(18) C(13) N(2) C(27) 10.6(6) 1_555 1_555 1_555 1_555 yes
C(18) C(13) C(14) C(20) 175.6(3) 1_555 1_555 1_555 1_555 yes
C(18) C(17) C(16) C(29) 167.3(4) 1_555 1_555 1_555 1_555 yes
C(19) N(2) C(27) C(26) -58.8(5) 1_555 1_555 1_555 1_555 yes
C(19) C(20) C(21) C(22) -0.7(6) 1_555 1_555 1_555 1_555 yes
C(19) C(24) C(23) C(22) 0.8(7) 1_555 1_555 1_555 1_555 yes
C(20) C(19) N(2) C(27) 171.6(3) 1_555 1_555 1_555 1_555 yes
C(20) C(19) C(24) C(23) -0.8(6) 1_555 1_555 1_555 1_555 yes
C(20) C(21) C(22) C(23) 0.6(7) 1_555 1_555 1_555 1_555 yes
C(21) C(20) C(19) C(24) 0.8(6) 1_555 1_555 1_555 1_555 yes
C(21) C(22) C(23) C(24) -0.7(7) 1_555 1_555 1_555 1_555 yes
C(24) C(19) N(2) C(27) -9.7(6) 1_555 1_555 1_555 1_555 yes
